data_4328335
loop_
_publ_author_name
'Ying Yang'
'Haipu Li'
'Chen Wang'
'Herbert W. Roesky'

_publ_contact_author
;
Herbert W. ROESKY
;
_publ_contact_author_address
;
Institut fuer Anorganische Chemie
Universitaet Goettingen
Tammannstrasse 4, 37077 Goettingen (Germany)
;
_publ_contact_author_email hroesky@gwdg.de
_publ_section_title
;
 Studies of the Ligand Effect on the Synthesis of Dialuminoxanes by
 Various \b-Diketiminato Ligands
;
_journal_name_full 'Inorganic Chemistry'
_journal_page_first 2204
_journal_page_last 2211
_journal_paper_doi 10.1021/ic2021879
_journal_volume 51
_journal_year 2012
_chemical_formula_sum 'C42 H52 Al2 N4 O'
_chemical_formula_weight 682.84
_chemical_name_common '[LAl(H)]2(mu-O)'
_chemical_name_systematic
; 
 ? 
;
_space_group_IT_number 14
_symmetry_cell_setting monoclinic
_symmetry_space_group_name_Hall '-P 2ybc'
_symmetry_space_group_name_H-M 'P 1 21/c 1'
_atom_sites_solution_hydrogens geom
_atom_sites_solution_primary direct
_atom_sites_solution_secondary difmap
_audit_creation_method SHELXL-97
_cell_angle_alpha 90.00
_cell_angle_beta 113.973(15)
_cell_angle_gamma 90.00
_cell_formula_units_Z 4
_cell_length_a 10.946(2)
_cell_length_b 25.065(2)
_cell_length_c 15.918(4)
_cell_measurement_reflns_used 1128
_cell_measurement_temperature 173(2)
_cell_measurement_theta_max 28.9865
_cell_measurement_theta_min 2.7068
_cell_volume 3990.6(14)
_computing_cell_refinement
;
CrysAlisPro, Oxford Diffraction Ltd.,
Version 1.171.34.44 (release 25-10-2010 CrysAlis171 .NET)
(compiled Oct 25 2010,18:11:34)
;
_computing_data_collection
;
CrysAlisPro, Oxford Diffraction Ltd.,
Version 1.171.34.44 (release 25-10-2010 CrysAlis171 .NET)
(compiled Oct 25 2010,18:11:34)
;
_computing_data_reduction
;
CrysAlisPro, Oxford Diffraction Ltd.,
Version 1.171.34.44 (release 25-10-2010 CrysAlis171 .NET)
(compiled Oct 25 2010,18:11:34)
;
_computing_molecular_graphics 'Bruker SHELXTL'
_computing_publication_material 'Bruker SHELXTL'
_computing_structure_refinement 'SHELXL-97 (Sheldrick, 1997)'
_computing_structure_solution 'SHELXS-97 (Sheldrick, 1990)'
_diffrn_ambient_temperature 173(2)
_diffrn_measured_fraction_theta_full 0.996
_diffrn_measured_fraction_theta_max 0.996
_diffrn_measurement_device_type 'Xcalibur, Sapphire3, Gemini ultra'
_diffrn_measurement_method '\w scans'
_diffrn_radiation_monochromator graphite
_diffrn_radiation_source 'Enhance (Mo) X-ray Source'
_diffrn_radiation_type 'Mo K\a'
_diffrn_radiation_wavelength 0.71073
_diffrn_reflns_av_R_equivalents 0.2437
_diffrn_reflns_av_sigmaI/netI 0.2402
_diffrn_reflns_limit_h_max 11
_diffrn_reflns_limit_h_min -12
_diffrn_reflns_limit_k_max 29
_diffrn_reflns_limit_k_min -29
_diffrn_reflns_limit_l_max 18
_diffrn_reflns_limit_l_min -18
_diffrn_reflns_number 27382
_diffrn_reflns_theta_full 24.49
_diffrn_reflns_theta_max 24.49
_diffrn_reflns_theta_min 2.71
_exptl_absorpt_coefficient_mu 0.109
_exptl_absorpt_correction_T_max 0.9892
_exptl_absorpt_correction_T_min 0.9786
_exptl_absorpt_correction_type multi-scan
_exptl_absorpt_process_details
;
CrysAlisPro, Oxford Diffraction Ltd.,
Version 1.171.34.44 (release 25-10-2010 CrysAlis171 .NET)
(compiled Oct 25 2010,18:11:34)
empirical absorption correction using spherical harmonics,
 implemented in SCALE3 ABSPACK scaling algorithm.
;
_exptl_crystal_colour Colorless
_exptl_crystal_density_diffrn 1.137
_exptl_crystal_description Block
_exptl_crystal_F_000 1464
_exptl_crystal_size_max 0.20
_exptl_crystal_size_mid 0.10
_exptl_crystal_size_min 0.10
_refine_diff_density_max 1.051
_refine_diff_density_min -0.319
_refine_diff_density_rms 0.074
_refine_ls_extinction_method none
_refine_ls_goodness_of_fit_ref 0.994
_refine_ls_hydrogen_treatment constr
_refine_ls_matrix_type full
_refine_ls_number_parameters 422
_refine_ls_number_reflns 6623
_refine_ls_number_restraints 21
_refine_ls_restrained_S_all 0.994
_refine_ls_R_factor_all 0.2278
_refine_ls_R_factor_gt 0.1081
_refine_ls_shift/su_max 0.083
_refine_ls_shift/su_mean 0.018
_refine_ls_structure_factor_coef Fsqd
_refine_ls_weighting_details 'calc w=1/[\s^2^(Fo^2^)+(0.0721P)^2^+0.0000P] where P=(Fo^2^+2Fc^2^)/3'
_refine_ls_weighting_scheme calc
_refine_ls_wR_factor_gt 0.2012
_refine_ls_wR_factor_ref 0.2510
_reflns_number_gt 2941
_reflns_number_total 6623
_reflns_threshold_expression >2sigma(I)
_cod_data_source_file ic2021879_si_002_08.cif
_cod_data_source_block compound12
_cod_original_cell_volume 3990.5(13)
_cod_database_code 4328335

loop_
_symmetry_equiv_pos_as_xyz
'x, y, z'
'-x, y+1/2, -z+1/2'
'-x, -y, -z'
'x, -y-1/2, z-1/2'

loop_
_atom_site_label
_atom_site_type_symbol
_atom_site_fract_x
_atom_site_fract_y
_atom_site_fract_z
_atom_site_U_iso_or_equiv
_atom_site_adp_type
_atom_site_occupancy
_atom_site_symmetry_multiplicity
_atom_site_calc_flag
_atom_site_refinement_flags
_atom_site_disorder_assembly
_atom_site_disorder_group
Al1 Al 0.75915(11) 0.12987(4) 0.31070(7) 0.0258(3) Uani 1 1 d . . .
Al2 Al 0.50440(11) 0.21281(4) 0.19438(7) 0.0253(3) Uani 1 1 d . . .
N1 N 0.7510(3) 0.06326(10) 0.25103(17) 0.0221(9) Uani 1 1 d . . .
N2 N 0.7562(3) 0.09812(10) 0.41924(18) 0.0247(9) Uani 1 1 d . . .
N3 N 0.3265(3) 0.19055(10) 0.17236(18) 0.0255(9) Uani 1 1 d . . .
N4 N 0.4987(3) 0.27425(9) 0.26204(17) 0.0247(9) Uani 1 1 d . . .
O1 O 0.6222(2) 0.16779(8) 0.25726(15) 0.0292(8) Uani 1 1 d . . .
C1 C 0.6819(4) -0.03057(13) 0.2112(2) 0.0413(14) Uani 1 1 d . . .
H1A H 0.6444 -0.0199 0.1463 0.062 Uiso 1 1 calc R . .
H1B H 0.6198 -0.0549 0.2222 0.062 Uiso 1 1 calc R . .
H1C H 0.7677 -0.0486 0.2263 0.062 Uiso 1 1 calc R . .
C2 C 0.7031(3) 0.01870(13) 0.2713(2) 0.0275(11) Uani 1 1 d . . .
C3 C 0.6767(4) 0.01363(12) 0.3495(2) 0.0296(11) Uani 1 1 d . . .
H3 H 0.6318 -0.0180 0.3538 0.036 Uiso 1 1 calc R . .
C4 C 0.7084(4) 0.04964(13) 0.4223(2) 0.0299(12) Uani 1 1 d . . .
C5 C 0.69533(16) 0.03049(6) 0.50766(9) 0.0410(13) Uani 1 1 d . . .
H5A H 0.7791 0.0372 0.5612 0.062 Uiso 1 1 calc R . .
H5B H 0.6761 -0.0079 0.5025 0.062 Uiso 1 1 calc R . .
H5C H 0.6222 0.0497 0.5150 0.062 Uiso 1 1 calc R . .
C6 C 0.8065(2) 0.12942(6) 0.50216(10) 0.0283(12) Uani 1 1 d R . .
C7 C 0.94194(18) 0.12681(7) 0.55981(9) 0.0393(13) Uani 1 1 d R . .
C8 C 0.99348(19) 0.15804(7) 0.63861(9) 0.0505(16) Uani 1 1 d R . .
H8 H 1.0859 0.1562 0.6778 0.061 Uiso 1 1 calc R . .
C9 C 0.9108(2) 0.19174(6) 0.66011(10) 0.0528(16) Uani 1 1 d R . .
H9 H 0.9460 0.2131 0.7140 0.063 Uiso 1 1 d R . .
C10 C 0.7755(2) 0.19448(6) 0.60262(11) 0.0505(15) Uani 1 1 d R . .
H10 H 0.7184 0.2177 0.6172 0.061 Uiso 1 1 d R . .
C11 C 0.7239(2) 0.16322(5) 0.52378(11) 0.0327(12) Uani 1 1 d R . .
C12 C 0.5753(4) 0.16656(15) 0.4634(3) 0.0474(15) Uani 1 1 d . . .
H12A H 0.5362 0.1966 0.4833 0.071 Uiso 1 1 calc R . .
H12B H 0.5316 0.1333 0.4685 0.071 Uiso 1 1 calc R . .
H12C H 0.5622 0.1719 0.3993 0.071 Uiso 1 1 calc R . .
C13 C 1.03383(15) 0.09019(5) 0.53758(10) 0.0533(16) Uani 1 1 d . . .
H13A H 0.9942 0.0545 0.5237 0.080 Uiso 1 1 calc R . .
H13B H 1.1204 0.0883 0.5905 0.080 Uiso 1 1 calc R . .
H13C H 1.0467 0.1040 0.4842 0.080 Uiso 1 1 calc R . .
C14 C 0.79704(16) 0.06179(6) 0.17790(10) 0.0242(11) Uani 1 1 d R . .
C15 C 0.93015(16) 0.04931(6) 0.19938(10) 0.0295(12) Uani 1 1 d R . .
C16 C 0.97918(17) 0.05081(6) 0.13142(10) 0.0373(13) Uani 1 1 d R . .
H16 H 1.0702 0.0424 0.1461 0.045 Uiso 1 1 calc R . .
C17 C 0.89490(16) 0.06468(6) 0.04195(10) 0.0375(13) Uani 1 1 d R . .
H17 H 0.9284 0.0657 -0.0045 0.045 Uiso 1 1 d R . .
C18 C 0.76181(16) 0.07715(6) 0.02048(10) 0.0340(12) Uani 1 1 d R . .
H18 H 0.7043 0.0867 -0.0407 0.041 Uiso 1 1 d R . .
C19 C 0.71280(16) 0.07565(6) 0.08847(10) 0.0280(11) Uani 1 1 d R . .
C20 C 0.5679(4) 0.08592(14) 0.0638(2) 0.0363(13) Uani 1 1 d . . .
H20A H 0.5568 0.1215 0.0852 0.054 Uiso 1 1 calc R . .
H20B H 0.5330 0.0590 0.0930 0.054 Uiso 1 1 calc R . .
H20C H 0.5187 0.0839 -0.0031 0.054 Uiso 1 1 calc R . .
C21 C 1.0252(4) 0.03381(15) 0.2961(2) 0.0467(15) Uani 1 1 d . . .
H21A H 1.0274 0.0622 0.3390 0.070 Uiso 1 1 calc R . .
H21B H 1.1151 0.0286 0.2981 0.070 Uiso 1 1 calc R . .
H21C H 0.9944 0.0006 0.3136 0.070 Uiso 1 1 calc R . .
C22 C 0.4362(4) 0.32450(13) 0.3725(2) 0.0370(13) Uani 1 1 d . . .
H22A H 0.5302 0.3259 0.4159 0.056 Uiso 1 1 calc R . .
H22B H 0.3797 0.3186 0.4062 0.056 Uiso 1 1 calc R . .
H22C H 0.4113 0.3583 0.3388 0.056 Uiso 1 1 calc R . .
C23 C 0.4165(4) 0.27929(12) 0.3054(2) 0.0276(12) Uani 1 1 d . . .
C24 C 0.3080(3) 0.24511(13) 0.2889(2) 0.0274(11) Uani 1 1 d . . .
H24 H 0.2623 0.2492 0.3281 0.033 Uiso 1 1 calc R . .
C25 C 0.2594(4) 0.20575(13) 0.2215(2) 0.0277(11) Uani 1 1 d . . .
C26 C 0.1255(4) 0.18148(15) 0.2034(3) 0.0451(14) Uani 1 1 d . . .
H26A H 0.0605 0.1928 0.1427 0.068 Uiso 1 1 calc R . .
H26B H 0.0956 0.1933 0.2506 0.068 Uiso 1 1 calc R . .
H26C H 0.1330 0.1425 0.2049 0.068 Uiso 1 1 calc R . .
C29 C 0.138937(12) 0.15227(8) -0.08063(2) 0.072(2) Uani 0.169(6) 1 d PD A 2
H29A H 0.0974 0.1726 -0.1353 0.087 Uiso 0.169(6) 1 calc PR A 2
C30 C 0.154503(18) 0.09383(8) -0.07008(3) 0.049(2) Uani 0.169(6) 1 d PDU A 2
H30A H 0.1214 0.0705 -0.1215 0.059 Uiso 0.169(6) 1 calc PR A 2
C31 C 0.22437(2) 0.07365(16) 0.02473(4) 0.0501(17) Uani 0.169(6) 1 d PDU A 2
H31A H 0.2313 0.0359 0.0272 0.060 Uiso 0.169(6) 1 calc PR A 2
C29A C 0.1559(5) 0.1306(2) -0.0593(4) 0.072(2) Uani 0.831(6) 1 d P A 1
H29B H 0.1078 0.1409 -0.1215 0.087 Uiso 0.831(6) 1 calc PR A 1
C30A C 0.1813(6) 0.0770(2) -0.0375(4) 0.082(2) Uani 0.831(6) 1 d P A 1
H30B H 0.1541 0.0513 -0.0854 0.098 Uiso 0.831(6) 1 calc PR A 1
C31A C 0.2426(6) 0.0611(2) 0.0487(4) 0.090(2) Uani 0.831(6) 1 d P A 1
H31B H 0.2563 0.0242 0.0632 0.108 Uiso 0.831(6) 1 calc PR A 1
C27 C 0.28593(4) 0.09851(12) 0.11663(6) 0.0507(11) Uani 1 1 d DU . .
C28 C 0.2684(4) 0.15297(14) 0.0991(2) 0.0356(13) Uani 1 1 d . A .
C32 C 0.20123(4) 0.17030(14) 0.01095(6) 0.0601(16) Uani 1 1 d D . .
C33 C 0.3581(4) 0.07851(14) 0.2145(3) 0.0668(19) Uani 1 1 d . A .
H33A H 0.4488 0.0933 0.2412 0.100 Uiso 1 1 calc R . .
H33B H 0.3630 0.0395 0.2144 0.100 Uiso 1 1 calc R . .
H33C H 0.3093 0.0898 0.2512 0.100 Uiso 1 1 calc R . .
C34 C 0.17424(17) 0.23030(6) -0.01000(10) 0.0717(19) Uani 1 1 d D A .
H34A H 0.1337 0.2453 0.0294 0.108 Uiso 1 1 calc R . .
H34B H 0.1132 0.2350 -0.0746 0.108 Uiso 1 1 calc R . .
H34C H 0.2587 0.2487 0.0019 0.108 Uiso 1 1 calc R . .
C35 C 0.58450(17) 0.31792(6) 0.26659(11) 0.0304(11) Uani 1 1 d R . .
C36 C 0.53537(17) 0.35795(6) 0.20091(11) 0.0405(12) Uani 1 1 d R . .
C37 C 0.61704(16) 0.40043(6) 0.20100(12) 0.0607(16) Uani 1 1 d R . .
H37 H 0.5835 0.4278 0.1561 0.073 Uiso 1 1 calc R . .
C38 C 0.74777(16) 0.40287(6) 0.26689(12) 0.0646(15) Uani 1 1 d R . .
H38 H 0.8036 0.4319 0.2670 0.078 Uiso 1 1 d R . .
C39 C 0.79689(17) 0.36284(6) 0.33256(12) 0.0605(16) Uani 1 1 d R . .
H39 H 0.8863 0.3645 0.3775 0.073 Uiso 1 1 d R . .
C40 C 0.71520(17) 0.32036(6) 0.33246(11) 0.0401(13) Uani 1 1 d R . .
C41 C 0.7721(4) 0.27828(16) 0.4065(3) 0.0583(17) Uani 1 1 d . . .
H41A H 0.7813 0.2445 0.3785 0.087 Uiso 1 1 calc R . .
H41B H 0.7118 0.2733 0.4375 0.087 Uiso 1 1 calc R . .
H41C H 0.8600 0.2898 0.4513 0.087 Uiso 1 1 calc R . .
C42 C 0.3964(4) 0.35549(14) 0.1263(3) 0.0487(15) Uani 1 1 d . . .
H42A H 0.3796 0.3874 0.0878 0.073 Uiso 1 1 calc R . .
H42B H 0.3313 0.3538 0.1541 0.073 Uiso 1 1 calc R . .
H42C H 0.3876 0.3237 0.0885 0.073 Uiso 1 1 calc R . .

loop_
_atom_site_aniso_label
_atom_site_aniso_U_11
_atom_site_aniso_U_22
_atom_site_aniso_U_33
_atom_site_aniso_U_23
_atom_site_aniso_U_13
_atom_site_aniso_U_12
Al1 0.0296(6) 0.0229(5) 0.0274(6) 0.0020(4) 0.0141(5) 0.0033(5)
Al2 0.0258(6) 0.0198(5) 0.0316(6) -0.0012(4) 0.0131(5) 0.0014(5)
N1 0.0212(15) 0.0215(14) 0.0278(15) 0.0062(12) 0.0143(12) 0.0063(12)
N2 0.0243(16) 0.0264(15) 0.0262(15) -0.0038(12) 0.0131(13) 0.0039(13)
N3 0.0193(16) 0.0239(14) 0.0308(16) -0.0069(12) 0.0074(13) 0.0000(13)
N4 0.0332(17) 0.0187(14) 0.0253(15) 0.0016(11) 0.0151(13) 0.0002(13)
O1 0.0253(14) 0.0250(12) 0.0342(13) 0.0025(10) 0.0088(11) 0.0053(10)
C1 0.064(3) 0.0244(19) 0.041(2) -0.0037(16) 0.026(2) -0.0079(19)
C2 0.0217(19) 0.0253(18) 0.040(2) 0.0020(16) 0.0166(17) 0.0041(16)
C3 0.041(2) 0.0193(17) 0.042(2) -0.0019(15) 0.0305(16) -0.0084(16)
C4 0.023(2) 0.0266(19) 0.039(2) 0.0075(16) 0.0111(17) 0.0045(16)
C5 0.049(2) 0.036(2) 0.047(2) 0.0134(17) 0.0290(19) -0.0029(19)
C6 0.032(2) 0.0296(19) 0.0223(19) 0.0066(15) 0.0094(16) 0.0059(17)
C7 0.041(2) 0.050(2) 0.028(2) 0.0056(18) 0.0153(18) 0.002(2)
C8 0.052(3) 0.060(3) 0.030(2) -0.008(2) 0.007(2) -0.016(2)
C9 0.085(3) 0.038(2) 0.042(2) -0.0231(18) 0.032(2) -0.025(2)
C10 0.077(3) 0.048(2) 0.040(2) -0.0032(18) 0.038(2) 0.000(2)
C11 0.038(2) 0.038(2) 0.0277(19) -0.0011(16) 0.0189(17) 0.0033(18)
C12 0.039(3) 0.055(2) 0.043(2) -0.003(2) 0.012(2) 0.012(2)
C13 0.040(3) 0.080(3) 0.033(2) 0.007(2) 0.008(2) 0.011(2)
C14 0.033(2) 0.0082(15) 0.0375(19) -0.0019(14) 0.0199(16) 0.0010(15)
C15 0.026(2) 0.0238(18) 0.043(2) -0.0020(16) 0.0182(17) 0.0009(16)
C16 0.029(2) 0.036(2) 0.054(2) -0.0050(18) 0.0250(18) 0.0036(18)
C17 0.043(2) 0.041(2) 0.039(2) 0.0014(17) 0.0277(18) 0.0001(19)
C18 0.047(2) 0.033(2) 0.0305(19) 0.0002(16) 0.0248(17) -0.0009(18)
C19 0.030(2) 0.0309(19) 0.0241(18) 0.0051(15) 0.0117(16) -0.0007(17)
C20 0.023(2) 0.052(2) 0.031(2) 0.0046(18) 0.0082(18) 0.0054(19)
C21 0.035(2) 0.057(3) 0.046(2) 0.009(2) 0.015(2) 0.013(2)
C22 0.042(2) 0.037(2) 0.040(2) -0.0062(17) 0.0250(18) -0.0007(18)
C23 0.040(2) 0.0185(18) 0.0263(19) 0.0031(14) 0.0153(17) 0.0081(16)
C24 0.0257(19) 0.0339(19) 0.0287(19) 0.0009(15) 0.0173(16) 0.0015(17)
C25 0.0226(19) 0.0257(18) 0.035(2) -0.0070(16) 0.0125(17) -0.0013(16)
C26 0.034(2) 0.047(2) 0.063(3) -0.012(2) 0.028(2) -0.0026(19)
C29 0.051(3) 0.130(5) 0.051(3) -0.044(3) 0.036(2) -0.051(3)
C30 0.023(4) 0.048(3) 0.0870(6) -0.0371(11) 0.032(2) -0.006(4)
C31 0.024(3) 0.047(2) 0.0872(7) -0.0372(8) 0.031(3) -0.007(3)
C29A 0.051(3) 0.130(5) 0.051(3) -0.044(3) 0.036(2) -0.051(3)
C30A 0.084(4) 0.121(4) 0.075(3) -0.077(3) 0.068(3) -0.069(3)
C31A 0.083(4) 0.072(3) 0.158(4) -0.082(3) 0.093(3) -0.045(3)
C27 0.0250(19) 0.0471(19) 0.0873(6) -0.0372(11) 0.0303(16) -0.0082(17)
C28 0.027(2) 0.040(2) 0.040(2) -0.0176(17) 0.0133(18) -0.0043(18)
C32 0.027(2) 0.112(4) 0.052(3) -0.018(2) 0.0276(19) -0.022(2)
C33 0.035(3) 0.027(2) 0.141(4) -0.009(2) 0.038(3) 0.0002(19)
C34 0.040(3) 0.145(4) 0.020(2) 0.013(3) 0.001(2) -0.014(3)
C35 0.041(2) 0.0196(17) 0.042(2) -0.0125(15) 0.0287(17) -0.0008(16)
C36 0.062(2) 0.026(2) 0.058(2) -0.0095(16) 0.0494(18) -0.0026(18)
C37 0.107(3) 0.031(2) 0.072(3) 0.0043(19) 0.065(2) -0.004(2)
C38 0.094(3) 0.048(2) 0.091(3) -0.028(2) 0.078(2) -0.031(2)
C39 0.063(3) 0.052(2) 0.074(3) -0.037(2) 0.035(2) -0.021(2)
C40 0.044(2) 0.045(2) 0.042(2) -0.0212(17) 0.0285(18) -0.0130(19)
C41 0.050(3) 0.060(3) 0.054(3) -0.021(2) 0.010(2) -0.003(2)
C42 0.069(3) 0.030(2) 0.054(2) 0.0136(18) 0.033(2) 0.019(2)

loop_
_atom_type_symbol
_atom_type_description
_atom_type_scat_dispersion_real
_atom_type_scat_dispersion_imag
_atom_type_scat_source
C C 0.0033 0.0016 'International Tables Vol C Tables 4.2.6.8 and 6.1.1.4'
H H 0.0000 0.0000 'International Tables Vol C Tables 4.2.6.8 and 6.1.1.4'
Al Al 0.0645 0.0514 'International Tables Vol C Tables 4.2.6.8 and 6.1.1.4'
N N 0.0061 0.0033 'International Tables Vol C Tables 4.2.6.8 and 6.1.1.4'
O O 0.0106 0.0060 'International Tables Vol C Tables 4.2.6.8 and 6.1.1.4'

loop_
_geom_angle_atom_site_label_1
_geom_angle_atom_site_label_2
_geom_angle_atom_site_label_3
_geom_angle
O1 Al1 N1 113.02(11)
O1 Al1 N2 110.62(14)
N1 Al1 N2 94.08(12)
O1 Al2 N4 113.40(11)
O1 Al2 N3 112.68(13)
N4 Al2 N3 94.30(14)
C2 N1 C14 118.4(3)
C2 N1 Al1 123.9(3)
C14 N1 Al1 117.60(17)
C4 N2 C6 118.3(3)
C4 N2 Al1 124.3(2)
C6 N2 Al1 117.44(17)
C25 N3 C28 120.0(3)
C25 N3 Al2 125.0(2)
C28 N3 Al2 115.0(3)
C23 N4 C35 117.8(2)
C23 N4 Al2 123.5(2)
C35 N4 Al2 118.7(2)
Al1 O1 Al2 168.05(19)
C2 C1 H1A 109.5
C2 C1 H1B 109.5
H1A C1 H1B 109.5
C2 C1 H1C 109.5
H1A C1 H1C 109.5
H1B C1 H1C 109.5
N1 C2 C3 122.7(3)
N1 C2 C1 120.2(3)
C3 C2 C1 117.0(3)
C2 C3 C4 127.6(3)
C2 C3 H3 116.2
C4 C3 H3 116.2
N2 C4 C3 121.9(4)
N2 C4 C5 120.5(3)
C3 C4 C5 117.5(3)
C4 C5 H5A 109.5
C4 C5 H5B 109.5
H5A C5 H5B 109.5
C4 C5 H5C 109.5
H5A C5 H5C 109.5
H5B C5 H5C 109.5
C11 C6 C7 119.6
C11 C6 N2 121.21(14)
C7 C6 N2 119.13(14)
C8 C7 C6 120.1
C8 C7 C13 119.38(7)
C6 C7 C13 120.52(7)
C9 C8 C7 120.2
C9 C8 H8 119.9
C7 C8 H8 119.9
C8 C9 C10 119.8
C8 C9 H9 120.1
C10 C9 H9 120.0
C11 C10 C9 120.0
C11 C10 H10 120.0
C9 C10 H10 120.0
C6 C11 C10 120.3
C6 C11 C12 121.14(17)
C10 C11 C12 118.59(17)
C11 C12 H12A 109.5
C11 C12 H12B 109.5
H12A C12 H12B 109.5
C11 C12 H12C 109.5
H12A C12 H12C 109.5
H12B C12 H12C 109.5
C7 C13 H13A 109.5
C7 C13 H13B 109.5
H13A C13 H13B 109.5
C7 C13 H13C 109.5
H13A C13 H13C 109.5
H13B C13 H13C 109.5
C19 C14 C15 120.1
C19 C14 N1 121.05(11)
C15 C14 N1 118.76(11)
C16 C15 C14 120.0
C16 C15 C21 118.31(19)
C14 C15 C21 121.69(19)
C15 C16 C17 119.9
C15 C16 H16 120.0
C17 C16 H16 120.0
C18 C17 C16 120.1
C18 C17 H17 120.0
C16 C17 H17 119.9
C17 C18 C19 120.0
C17 C18 H18 120.0
C19 C18 H18 120.0
C14 C19 C18 119.9
C14 C19 C20 120.30(16)
C18 C19 C20 119.68(16)
C19 C20 H20A 109.5
C19 C20 H20B 109.5
H20A C20 H20B 109.5
C19 C20 H20C 109.5
H20A C20 H20C 109.5
H20B C20 H20C 109.5
C15 C21 H21A 109.5
C15 C21 H21B 109.5
H21A C21 H21B 109.5
C15 C21 H21C 109.5
H21A C21 H21C 109.5
H21B C21 H21C 109.5
C23 C22 H22A 109.5
C23 C22 H22B 109.5
H22A C22 H22B 109.5
C23 C22 H22C 109.5
H22A C22 H22C 109.5
H22B C22 H22C 109.5
N4 C23 C24 122.7(3)
N4 C23 C22 120.0(3)
C24 C23 C22 117.2(4)
C25 C24 C23 127.3(4)
C25 C24 H24 116.4
C23 C24 H24 116.4
N3 C25 C24 121.8(3)
N3 C25 C26 120.0(3)
C24 C25 C26 118.2(4)
C25 C26 H26A 109.5
C25 C26 H26B 109.5
H26A C26 H26B 109.5
C25 C26 H26C 109.5
H26A C26 H26C 109.5
H26B C26 H26C 109.5
C32 C29 C30 102.44(14)
C32 C29 H29A 128.8
C30 C29 H29A 128.8
C31 C30 C29 116.36(16)
C31 C30 H30A 121.8
C29 C30 H30A 121.8
C30 C31 C27 134.9(3)
C30 C31 H31A 112.5
C27 C31 H31A 112.5
C30A C29A C32 120.6(4)
C30A C29A H29B 119.7
C32 C29A H29B 119.7
C31A C30A C29A 121.2(5)
C31A C30A H30B 119.4
C29A C30A H30B 119.4
C30A C31A C27 118.8(5)
C30A C31A H31B 120.6
C27 C31A H31B 120.6
C31A C27 C28 122.8(3)
C31A C27 C31 18.6(3)
C28 C27 C31 104.2(2)
C31A C27 C33 117.1(4)
C28 C27 C33 120.1(2)
C31 C27 C33 135.7(3)
C32 C28 C27 119.5(3)
C32 C28 N3 120.3(3)
C27 C28 N3 120.2(3)
C28 C32 C29 142.6(3)
C28 C32 C29A 117.0(4)
C29 C32 C29A 25.6(2)
C28 C32 C34 120.6(2)
C29 C32 C34 96.84(14)
C29A C32 C34 122.4(2)
C27 C33 H33A 109.5
C27 C33 H33B 109.5
H33A C33 H33B 109.5
C27 C33 H33C 109.5
H33A C33 H33C 109.5
H33B C33 H33C 109.5
C32 C34 H34A 109.5
C32 C34 H34B 109.5
H34A C34 H34B 109.5
C32 C34 H34C 109.5
H34A C34 H34C 109.5
H34B C34 H34C 109.5
C40 C35 C36 120.0
C40 C35 N4 121.84(11)
C36 C35 N4 118.08(11)
C37 C36 C35 120.0
C37 C36 C42 118.45(16)
C35 C36 C42 121.50(16)
C36 C37 C38 119.9
C36 C37 H37 120.0
C38 C37 H37 120.0
C37 C38 C39 120.0
C37 C38 H38 120.0
C39 C38 H38 120.0
C38 C39 C40 120.0
C38 C39 H39 120.0
C40 C39 H39 120.0
C35 C40 C39 120.0
C35 C40 C41 121.89(18)
C39 C40 C41 118.15(18)
C40 C41 H41A 109.5
C40 C41 H41B 109.5
H41A C41 H41B 109.5
C40 C41 H41C 109.5
H41A C41 H41C 109.5
H41B C41 H41C 109.5
C36 C42 H42A 109.5
C36 C42 H42B 109.5
H42A C42 H42B 109.5
C36 C42 H42C 109.5
H42A C42 H42C 109.5
H42B C42 H42C 109.5

loop_
_geom_bond_atom_site_label_1
_geom_bond_atom_site_label_2
_geom_bond_distance
Al1 O1 1.685(2)
Al1 N1 1.905(3)
Al1 N2 1.915(3)
Al2 O1 1.700(2)
Al2 N4 1.895(3)
Al2 N3 1.916(3)
N1 C2 1.329(4)
N1 C14 1.444(4)
N2 C4 1.331(4)
N2 C6 1.439(3)
N3 C25 1.328(5)
N3 C28 1.432(4)
N4 C23 1.343(5)
N4 C35 1.425(3)
C1 C2 1.521(5)
C1 H1A 0.9800
C1 H1B 0.9800
C1 H1C 0.9800
C2 C3 1.392(5)
C3 C4 1.397(5)
C3 H3 0.9500
C4 C5 1.502(4)
C5 H5A 0.9800
C5 H5B 0.9800
C5 H5C 0.9800
C6 C11 1.3803
C6 C7 1.3928
C7 C8 1.3891
C7 C13 1.506(3)
C8 C9 1.3792
C8 H8 0.9499
C9 C10 1.3901
C9 H9 0.9498
C10 C11 1.3899
C10 H10 0.9500
C11 C12 1.519(4)
C12 H12A 0.9800
C12 H12B 0.9800
C12 H12C 0.9800
C13 H13A 0.9800
C13 H13B 0.9800
C13 H13C 0.9800
C14 C19 1.3894
C14 C15 1.3902
C15 C16 1.3898
C15 C21 1.517(4)
C16 C17 1.3901
C16 H16 0.9500
C17 C18 1.3900
C17 H17 0.9501
C18 C19 1.3901
C18 H18 0.9500
C19 C20 1.494(4)
C20 H20A 0.9800
C20 H20B 0.9800
C20 H20C 0.9800
C21 H21A 0.9800
C21 H21B 0.9800
C21 H21C 0.9800
C22 C23 1.512(5)
C22 H22A 0.9800
C22 H22B 0.9800
C22 H22C 0.9800
C23 C24 1.401(5)
C24 C25 1.394(4)
C24 H24 0.9500
C25 C26 1.503(5)
C26 H26A 0.9800
C26 H26B 0.9800
C26 H26C 0.9800
C29 C32 1.4095(16)
C29 C30 1.477(3)
C29 H29A 0.9500
C30 C31 1.4766(15)
C30 H30A 0.9500
C31 C27 1.477(2)
C31 H31A 0.9500
C29A C30A 1.386(8)
C29A C32 1.427(6)
C29A H29B 0.9500
C30A C31A 1.321(8)
C30A H30B 0.9500
C31A C27 1.362(6)
C31A H31B 0.9500
C27 C28 1.391(4)
C27 C33 1.518(5)
C28 C32 1.363(4)
C32 C34 1.543(4)
C33 H33A 0.9800
C33 H33B 0.9800
C33 H33C 0.9800
C34 H34A 0.9800
C34 H34B 0.9800
C34 H34C 0.9800
C35 C40 1.3896
C35 C36 1.3901
C36 C37 1.3898
C36 C42 1.503(4)
C37 C38 1.3899
C37 H37 0.9500
C38 C39 1.3899
C38 H38 0.9502
C39 C40 1.3900
C39 H39 0.9500
C40 C41 1.514(4)
C41 H41A 0.9800
C41 H41B 0.9800
C41 H41C 0.9800
C42 H42A 0.9800
C42 H42B 0.9800
C42 H42C 0.9800

loop_
_geom_torsion_atom_site_label_1
_geom_torsion_atom_site_label_2
_geom_torsion_atom_site_label_3
_geom_torsion_atom_site_label_4
_geom_torsion
O1 Al1 N1 C2 -91.5(3)
N2 Al1 N1 C2 22.9(3)
O1 Al1 N1 C14 86.9(2)
N2 Al1 N1 C14 -158.61(17)
O1 Al1 N2 C4 93.9(3)
N1 Al1 N2 C4 -22.6(3)
O1 Al1 N2 C6 -84.7(2)
N1 Al1 N2 C6 158.8(2)
O1 Al2 N3 C25 96.9(3)
N4 Al2 N3 C25 -20.7(3)
O1 Al2 N3 C28 -80.3(2)
N4 Al2 N3 C28 162.1(2)
O1 Al2 N4 C23 -93.5(3)
N3 Al2 N4 C23 23.5(3)
O1 Al2 N4 C35 87.4(2)
N3 Al2 N4 C35 -155.64(18)
N1 Al1 O1 Al2 -100.7(7)
N2 Al1 O1 Al2 155.3(7)
N4 Al2 O1 Al1 -93.3(8)
N3 Al2 O1 Al1 161.1(7)
C14 N1 C2 C3 169.3(3)
Al1 N1 C2 C3 -12.3(4)
C14 N1 C2 C1 -7.3(4)
Al1 N1 C2 C1 171.1(2)
N1 C2 C3 C4 -7.9(6)
C1 C2 C3 C4 168.8(3)
C6 N2 C4 C3 -170.1(3)
Al1 N2 C4 C3 11.3(5)
C6 N2 C4 C5 5.8(4)
Al1 N2 C4 C5 -172.8(2)
C2 C3 C4 N2 8.4(6)
C2 C3 C4 C5 -167.6(3)
C4 N2 C6 C11 -89.9(3)
Al1 N2 C6 C11 88.8(2)
C4 N2 C6 C7 92.3(3)
Al1 N2 C6 C7 -88.94(16)
C11 C6 C7 C8 0.1
N2 C6 C7 C8 177.82(15)
C11 C6 C7 C13 179.97(10)
N2 C6 C7 C13 -2.26(15)
C6 C7 C8 C9 0.0
C13 C7 C8 C9 -179.90(10)
C7 C8 C9 C10 -0.1
C8 C9 C10 C11 0.1
C7 C6 C11 C10 0.0
N2 C6 C11 C10 -177.75(15)
C7 C6 C11 C12 -179.1(2)
N2 C6 C11 C12 3.2(2)
C9 C10 C11 C6 -0.1
C9 C10 C11 C12 179.0(2)
C2 N1 C14 C19 93.8(2)
Al1 N1 C14 C19 -84.69(16)
C2 N1 C14 C15 -90.0(2)
Al1 N1 C14 C15 91.45(15)
C19 C14 C15 C16 0.1
N1 C14 C15 C16 -176.04(13)
C19 C14 C15 C21 -179.79(18)
N1 C14 C15 C21 4.0(2)
C14 C15 C16 C17 -0.1
C21 C15 C16 C17 179.79(18)
C15 C16 C17 C18 0.1
C16 C17 C18 C19 -0.1
C15 C14 C19 C18 -0.1
N1 C14 C19 C18 175.96(13)
C15 C14 C19 C20 176.35(17)
N1 C14 C19 C20 -7.56(19)
C17 C18 C19 C14 0.1
C17 C18 C19 C20 -176.37(17)
C35 N4 C23 C24 165.0(3)
Al2 N4 C23 C24 -14.1(4)
C35 N4 C23 C22 -12.6(4)
Al2 N4 C23 C22 168.2(2)
N4 C23 C24 C25 -7.3(5)
C22 C23 C24 C25 170.5(3)
C28 N3 C25 C24 -175.2(3)
Al2 N3 C25 C24 7.7(4)
C28 N3 C25 C26 3.0(4)
Al2 N3 C25 C26 -174.1(2)
C23 C24 C25 N3 10.7(5)
C23 C24 C25 C26 -167.5(3)
C32 C29 C30 C31 0.000(15)
C29 C30 C31 C27 0.00(3)
C32 C29A C30A C31A 3.0(9)
C29A C30A C31A C27 -2.6(9)
C30A C31A C27 C28 -0.1(8)
C30A C31A C27 C31 0.5(5)
C30A C31A C27 C33 -178.9(5)
C30 C31 C27 C31A 179.3(9)
C30 C31 C27 C28 -1.14(18)
C30 C31 C27 C33 -179.9(3)
C31A C27 C28 C32 2.4(5)
C31 C27 C28 C32 2.2(4)
C33 C27 C28 C32 -178.8(3)
C31A C27 C28 N3 -174.4(4)
C31 C27 C28 N3 -174.6(3)
C33 C27 C28 N3 4.4(5)
C25 N3 C28 C32 95.1(4)
Al2 N3 C28 C32 -87.5(3)
C25 N3 C28 C27 -88.1(4)
Al2 N3 C28 C27 89.3(4)
C27 C28 C32 C29 -3.4(5)
N3 C28 C32 C29 173.39(17)
C27 C28 C32 C29A -1.9(5)
N3 C28 C32 C29A 174.9(4)
C27 C28 C32 C34 177.0(2)
N3 C28 C32 C34 -6.3(4)
C30 C29 C32 C28 1.9(3)
C30 C29 C32 C29A -1.2(6)
C30 C29 C32 C34 -178.43(8)
C30A C29A C32 C28 -0.7(7)
C30A C29A C32 C29 177.3(10)
C30A C29A C32 C34 -179.5(4)
C23 N4 C35 C40 94.7(2)
Al2 N4 C35 C40 -86.15(17)
C23 N4 C35 C36 -87.3(2)
Al2 N4 C35 C36 91.87(16)
C40 C35 C36 C37 0.1
N4 C35 C36 C37 -177.96(17)
C40 C35 C36 C42 177.5(2)
N4 C35 C36 C42 -0.6(2)
C35 C36 C37 C38 -0.1
C42 C36 C37 C38 -177.6(2)
C36 C37 C38 C39 0.1
C37 C38 C39 C40 -0.1
C36 C35 C40 C39 -0.1
N4 C35 C40 C39 177.89(17)
C36 C35 C40 C41 178.7(2)
N4 C35 C40 C41 -3.3(3)
C38 C39 C40 C35 0.1
C38 C39 C40 C41 -178.8(2)
